data_7034996
loop_
_publ_author_name
'Zhang, Shao-Liang'
'Zhao, Xin-Hua'
'Wang, Yuan-Min'
'Shao, Dong'
'Wang, Xin-Yi'

_publ_section_title
;
 Spin crossover behaviour in one-dimensional Fe(II) compounds based on the
 [M(CN)4](2-) (M = Pd, Pt) units.
;
_journal_issue 20
_journal_name_full 'Dalton transactions (Cambridge, England : 2003)'
_journal_page_first 9682
_journal_page_last 9690
_journal_paper_doi 10.1039/c5dt00836k
_journal_volume 44
_journal_year 2015
_chemical_formula_moiety 'C20 H14 Fe N10 Pt'
_chemical_formula_sum 'C20 H14 Fe N10 Pt'
_chemical_formula_weight 645.35
_chemical_melting_point ?
_chemical_name_common Fe-pypz-Pt(CN)4-HS
_chemical_name_systematic
; 
 ? 
;
_space_group_IT_number 15
_symmetry_cell_setting monoclinic
_symmetry_space_group_name_Hall '-C 2yc'
_symmetry_space_group_name_H-M 'C 1 2/c 1'
_atom_sites_solution_hydrogens geom
_atom_sites_solution_primary direct
_atom_sites_solution_secondary difmap
_audit_creation_method SHELXL-97
_cell_angle_alpha 90.00
_cell_angle_beta 102.323(4)
_cell_angle_gamma 90.00
_cell_formula_units_Z 4
_cell_length_a 14.304(3)
_cell_length_b 10.523(2)
_cell_length_c 15.157(4)
_cell_measurement_reflns_used 3190
_cell_measurement_temperature 298(2)
_cell_measurement_theta_max 27.47
_cell_measurement_theta_min 2.42
_cell_volume 2228.9(9)
_computing_cell_refinement 'Bruker SAINT'
_computing_data_collection 'Bruker APEX2'
_computing_data_reduction 'Bruker SAINT'
_computing_molecular_graphics Diamond
_computing_publication_material 'SHELXL-97 (Sheldrick, 2008)'
_computing_structure_refinement 'SHELXL-97 (Sheldrick, 2008)'
_computing_structure_solution 'SHELXS-97 (Sheldrick, 2008)'
_diffrn_ambient_temperature 298(2)
_diffrn_measured_fraction_theta_full 1.000
_diffrn_measured_fraction_theta_max 1.000
_diffrn_measurement_device_type 'Bruker ApexDuo'
_diffrn_measurement_method 'phi and omega scans'
_diffrn_radiation_monochromator graphite
_diffrn_radiation_source 'fine-focus sealed tube'
_diffrn_radiation_type MoK\a
_diffrn_radiation_wavelength 0.71073
_diffrn_reflns_av_R_equivalents 0.0230
_diffrn_reflns_av_unetI/netI 0.0258
_diffrn_reflns_limit_h_max 16
_diffrn_reflns_limit_h_min -18
_diffrn_reflns_limit_k_max 8
_diffrn_reflns_limit_k_min -13
_diffrn_reflns_limit_l_max 17
_diffrn_reflns_limit_l_min -19
_diffrn_reflns_number 7442
_diffrn_reflns_theta_full 27.54
_diffrn_reflns_theta_max 27.54
_diffrn_reflns_theta_min 2.42
_exptl_absorpt_coefficient_mu 6.950
_exptl_absorpt_correction_T_max 0.7456
_exptl_absorpt_correction_T_min 0.5242
_exptl_absorpt_correction_type multi-scan
_exptl_absorpt_process_details
;
SADABS v.2.10 (Bruker,2008) was used for absorption correction.
R(int) was 0.0545 before and 0.0230 after correction.
The Ratio of minimum to maximum transmission is 0.7030.
The l/2 correction factor is 0.0015.
;
_exptl_crystal_colour yellow
_exptl_crystal_density_diffrn 1.923
_exptl_crystal_density_meas ?
_exptl_crystal_density_method 'not measured'
_exptl_crystal_description block
_exptl_crystal_F_000 1232
_exptl_crystal_size_max 0.27
_exptl_crystal_size_mid 0.24
_exptl_crystal_size_min 0.16
_refine_diff_density_max 0.685
_refine_diff_density_min -0.347
_refine_diff_density_rms 0.083
_refine_ls_extinction_method none
_refine_ls_goodness_of_fit_ref 1.004
_refine_ls_hydrogen_treatment constr
_refine_ls_matrix_type full
_refine_ls_number_parameters 147
_refine_ls_number_reflns 2575
_refine_ls_number_restraints 0
_refine_ls_restrained_S_all 1.004
_refine_ls_R_factor_all 0.0252
_refine_ls_R_factor_gt 0.0174
_refine_ls_shift/su_max 0.003
_refine_ls_shift/su_mean 0.001
_refine_ls_structure_factor_coef Fsqd
_refine_ls_weighting_details 'calc w=1/[\s^2^(Fo^2^)+(0.0185P)^2^+0.0000P] where P=(Fo^2^+2Fc^2^)/3'
_refine_ls_weighting_scheme calc
_refine_ls_wR_factor_gt 0.0379
_refine_ls_wR_factor_ref 0.0408
_reflns_number_gt 2108
_reflns_number_total 2575
_reflns_threshold_expression >2sigma(I)
_cod_data_source_file c5dt00836k2.cif
_cod_data_source_block fe-pypz-pt(cn)4-hs
_cod_depositor_comments
;
The following automatic conversions were performed:

'_chemical_melting_point' value 'not measured' was changed to '?' -
the value is undefined or not given.

'_symmetry_cell_setting' value 'Monoclinic' changed to 'monoclinic'
according to
/usr/data/users/saulius/crontab/automatic-downloads/rss-feeds/RSC/lib/dictionaries/cif_core.dic
dictionary named 'cif_core.dic' version 2.4.2 from 2011-04-26.

'_exptl_crystal_density_meas' value 'not measured' was changed to '?'
- the value is perceived as not measured.

Automatic conversion script
Id: cif_fix_values 3271 2015-04-21 07:52:19Z andrius 

 Adding full bibliography for 7034989--7034996.cif.
;
_cod_original_sg_symbol_H-M C2/c
_cod_database_code 7034996

loop_
_symmetry_equiv_pos_as_xyz
'x, y, z'
'-x, y, -z+1/2'
'x+1/2, y+1/2, z'
'-x+1/2, y+1/2, -z+1/2'
'-x, -y, -z'
'x, -y, z-1/2'
'-x+1/2, -y+1/2, -z'
'x+1/2, -y+1/2, z-1/2'

loop_
_atom_site_label
_atom_site_type_symbol
_atom_site_fract_x
_atom_site_fract_y
_atom_site_fract_z
_atom_site_U_iso_or_equiv
_atom_site_adp_type
_atom_site_occupancy
_atom_site_symmetry_multiplicity
_atom_site_calc_flag
_atom_site_refinement_flags
Pt1 Pt 0.0000 0.5000 0.5000 0.02616(5) Uani 1 2 d S
Fe1 Fe 0.0000 0.83374(5) 0.2500 0.02677(12) Uani 1 2 d S
N1 N 0.03525(16) 0.6916(2) 0.35260(14) 0.0381(6) Uani 1 1 d .
N2 N -0.2185(2) 0.5268(3) 0.4155(2) 0.0610(9) Uani 1 1 d .
N3 N 0.14357(14) 0.8602(2) 0.22469(14) 0.0320(5) Uani 1 1 d .
N4 N 0.01492(16) 0.9846(2) 0.35086(16) 0.0297(5) Uani 1 1 d .
N5 N 0.08262(16) 1.0659(2) 0.39308(15) 0.0364(6) Uani 1 1 d .
H5A H 0.1420 1.0620 0.3902 0.044 Uiso 1 1 calc R
C1 C 0.02432(18) 0.6208(3) 0.40641(17) 0.0308(6) Uani 1 1 d .
C2 C -0.1386(2) 0.5151(3) 0.4465(2) 0.0389(7) Uani 1 1 d .
C3 C 0.2196(2) 0.7884(3) 0.2584(2) 0.0436(7) Uani 1 1 d .
H3 H 0.2136 0.7251 0.2997 0.052 Uiso 1 1 calc R
C4 C 0.3070(2) 0.8043(3) 0.2348(2) 0.0524(9) Uani 1 1 d .
H4 H 0.3588 0.7531 0.2602 0.063 Uiso 1 1 calc R
C5 C 0.3162(2) 0.8954(3) 0.1739(2) 0.0506(8) Uani 1 1 d .
H5 H 0.3744 0.9072 0.1570 0.061 Uiso 1 1 calc R
C6 C 0.2392(2) 0.9700(3) 0.1373(2) 0.0407(8) Uani 1 1 d .
H6 H 0.2444 1.0325 0.0953 0.049 Uiso 1 1 calc R
C7 C 0.15339(19) 0.9508(3) 0.16413(18) 0.0290(6) Uani 1 1 d .
C8 C -0.0663(2) 1.0246(2) 0.37250(18) 0.0293(6) Uani 1 1 d .
C9 C -0.0496(2) 1.1300(3) 0.42880(18) 0.0391(7) Uani 1 1 d .
H9 H -0.0941 1.1747 0.4534 0.047 Uiso 1 1 calc R
C10 C 0.0458(2) 1.1538(3) 0.44029(18) 0.0425(7) Uani 1 1 d .
H10 H 0.0793 1.2190 0.4746 0.051 Uiso 1 1 calc R

loop_
_atom_site_aniso_label
_atom_site_aniso_U_11
_atom_site_aniso_U_22
_atom_site_aniso_U_33
_atom_site_aniso_U_23
_atom_site_aniso_U_13
_atom_site_aniso_U_12
Pt1 0.02852(8) 0.02512(8) 0.02620(8) 0.00316(6) 0.00887(5) 0.00037(6)
Fe1 0.0318(3) 0.0245(3) 0.0270(3) 0.000 0.0130(2) 0.000
N1 0.0492(14) 0.0337(14) 0.0354(13) 0.0079(11) 0.0180(11) 0.0023(11)
N2 0.0363(16) 0.084(3) 0.061(2) 0.0033(16) 0.0048(14) 0.0016(14)
N3 0.0317(12) 0.0339(14) 0.0319(12) 0.0045(10) 0.0101(9) 0.0015(10)
N4 0.0307(12) 0.0293(14) 0.0294(12) -0.0016(10) 0.0070(9) -0.0024(10)
N5 0.0294(12) 0.0386(15) 0.0393(14) -0.0011(12) 0.0030(10) -0.0058(11)
C1 0.0316(14) 0.0305(15) 0.0320(14) -0.0018(12) 0.0104(11) 0.0001(12)
C2 0.0374(16) 0.047(2) 0.0336(15) 0.0043(14) 0.0110(13) 0.0016(14)
C3 0.0420(16) 0.0440(19) 0.0472(17) 0.0134(15) 0.0151(14) 0.0076(14)
C4 0.0336(16) 0.058(2) 0.067(2) 0.0102(19) 0.0147(15) 0.0127(15)
C5 0.0356(17) 0.057(2) 0.065(2) 0.0059(18) 0.0232(15) 0.0017(15)
C6 0.0400(17) 0.0412(19) 0.0447(18) 0.0047(14) 0.0175(14) -0.0055(13)
C7 0.0318(14) 0.0294(14) 0.0272(14) -0.0030(12) 0.0092(11) -0.0030(12)
C8 0.0327(14) 0.0301(16) 0.0263(13) 0.0020(11) 0.0091(11) 0.0040(11)
C9 0.0448(17) 0.0353(17) 0.0368(15) -0.0083(13) 0.0080(13) 0.0056(13)
C10 0.0509(18) 0.0326(17) 0.0408(16) -0.0111(14) 0.0028(13) -0.0016(14)

loop_
_atom_type_symbol
_atom_type_description
_atom_type_scat_dispersion_real
_atom_type_scat_dispersion_imag
_atom_type_scat_source
C C 0.0033 0.0016 'International Tables Vol C Tables 4.2.6.8 and 6.1.1.4'
H H 0.0000 0.0000 'International Tables Vol C Tables 4.2.6.8 and 6.1.1.4'
N N 0.0061 0.0033 'International Tables Vol C Tables 4.2.6.8 and 6.1.1.4'
Fe Fe 0.3463 0.8444 'International Tables Vol C Tables 4.2.6.8 and 6.1.1.4'
Pt Pt -1.7033 8.3905 'International Tables Vol C Tables 4.2.6.8 and 6.1.1.4'

loop_
_geom_angle_atom_site_label_1
_geom_angle_atom_site_label_2
_geom_angle_atom_site_label_3
_geom_angle
_geom_angle_site_symmetry_1
_geom_angle_site_symmetry_3
C2 Pt1 C2 180.000(1) 5_566 .
C2 Pt1 C1 88.21(11) 5_566 5_566
C2 Pt1 C1 91.79(11) . 5_566
C2 Pt1 C1 91.79(11) 5_566 .
C2 Pt1 C1 88.21(11) . .
C1 Pt1 C1 180.000(1) 5_566 .
N1 Fe1 N1 91.26(13) 2 .
N1 Fe1 N4 172.10(9) 2 .
N1 Fe1 N4 91.53(9) . .
N1 Fe1 N4 91.53(9) 2 2
N1 Fe1 N4 172.10(9) . 2
N4 Fe1 N4 86.67(12) . 2
N1 Fe1 N3 97.59(8) 2 2
N1 Fe1 N3 92.63(8) . 2
N4 Fe1 N3 74.90(8) . 2
N4 Fe1 N3 94.31(8) 2 2
N1 Fe1 N3 92.63(8) 2 .
N1 Fe1 N3 97.59(8) . .
N4 Fe1 N3 94.31(8) . .
N4 Fe1 N3 74.90(8) 2 .
N3 Fe1 N3 165.37(13) 2 .
C1 N1 Fe1 158.5(2) . .
C3 N3 C7 117.8(2) . .
C3 N3 Fe1 125.50(19) . .
C7 N3 Fe1 116.53(17) . .
C8 N4 N5 104.9(2) . .
C8 N4 Fe1 116.07(18) . .
N5 N4 Fe1 138.38(18) . .
C10 N5 N4 111.5(2) . .
C10 N5 H5A 124.3 . .
N4 N5 H5A 124.3 . .
N1 C1 Pt1 177.7(2) . .
N2 C2 Pt1 178.4(3) . .
N3 C3 C4 122.8(3) . .
N3 C3 H3 118.6 . .
C4 C3 H3 118.6 . .
C5 C4 C3 119.1(3) . .
C5 C4 H4 120.5 . .
C3 C4 H4 120.5 . .
C4 C5 C6 119.6(3) . .
C4 C5 H5 120.2 . .
C6 C5 H5 120.2 . .
C5 C6 C7 118.9(3) . .
C5 C6 H6 120.5 . .
C7 C6 H6 120.5 . .
N3 C7 C6 121.9(3) . .
N3 C7 C8 115.2(2) . 2
C6 C7 C8 122.9(3) . 2
N4 C8 C9 110.9(2) . .
N4 C8 C7 116.7(2) . 2
C9 C8 C7 132.3(3) . 2
C10 C9 C8 105.2(3) . .
C10 C9 H9 127.4 . .
C8 C9 H9 127.4 . .
N5 C10 C9 107.5(3) . .
N5 C10 H10 126.2 . .
C9 C10 H10 126.2 . .

loop_
_geom_bond_atom_site_label_1
_geom_bond_atom_site_label_2
_geom_bond_distance
_geom_bond_site_symmetry_2
Pt1 C2 1.982(3) 5_566
Pt1 C2 1.982(3) .
Pt1 C1 1.990(3) 5_566
Pt1 C1 1.990(3) .
Fe1 N1 2.139(2) 2
Fe1 N1 2.139(2) .
Fe1 N4 2.182(2) .
Fe1 N4 2.182(2) 2
Fe1 N3 2.186(2) 2
Fe1 N3 2.186(2) .
N1 C1 1.140(3) .
N2 C2 1.146(4) .
N3 C3 1.333(3) .
N3 C7 1.352(3) .
N4 C8 1.340(4) .
N4 N5 1.347(3) .
N5 C10 1.344(4) .
N5 H5A 0.8600 .
C3 C4 1.382(4) .
C3 H3 0.9300 .
C4 C5 1.357(4) .
C4 H4 0.9300 .
C5 C6 1.369(4) .
C5 H5 0.9300 .
C6 C7 1.388(4) .
C6 H6 0.9300 .
C7 C8 1.472(4) 2
C8 C9 1.389(4) .
C8 C7 1.472(4) 2
C9 C10 1.361(4) .
C9 H9 0.9300 .
C10 H10 0.9300 .
